data_4500619
loop_
_publ_author_name
'Kennedy, Alan R.'
'Morrison, Catriona A.'
'Briggs, Naomi E. B.'
'Arbuckle, William'

_publ_section_title
;
 Density and Stability Differences Between Enantiopure and Racemic Salts:
 Construction and Structural Analysis of a Systematic Series of
 Crystalline Salt Forms of Methylephedrine
;
_journal_issue 5
_journal_name_full 'Crystal Growth &amp; Design'
_journal_page_first 1821
_journal_paper_doi 10.1021/cg200030s
_journal_volume 11
_journal_year 2011
_chemical_formula_sum 'C19 H25 N O3'
_chemical_formula_weight 315.40
_chemical_name_systematic
;
 ?
;
_space_group_IT_number 29
_symmetry_cell_setting orthorhombic
_symmetry_space_group_name_Hall 'P 2c -2b'
_symmetry_space_group_name_H-M 'P b c 21'
_atom_sites_solution_hydrogens geom
_atom_sites_solution_primary direct
_atom_sites_solution_secondary difmap
_audit_creation_method SHELXL-97
_cell_angle_alpha 90.00
_cell_angle_beta 90.00
_cell_angle_gamma 90.00
_cell_formula_units_Z 4
_cell_length_a 8.0447(2)
_cell_length_b 10.4716(2)
_cell_length_c 20.2936(4)
_cell_measurement_reflns_used 9138
_cell_measurement_temperature 120(2)
_cell_measurement_theta_max 27.48
_cell_measurement_theta_min 2.91
_cell_volume 1709.55(6)
_computing_structure_refinement 'SHELXL-97 (Sheldrick, 1997)'
_diffrn_ambient_temperature 120(2)
_diffrn_detector_area_resol_mean 9.091
_diffrn_measured_fraction_theta_full 0.996
_diffrn_measured_fraction_theta_max 0.996
_diffrn_measurement_device_type 'Bruker-Nonius Roper CCD'
_diffrn_measurement_method '\f & \w scans'
_diffrn_radiation_monochromator graphite
_diffrn_radiation_source 'Bruker-Nonius FR591 rotating anode'
_diffrn_radiation_type MoK\a
_diffrn_radiation_wavelength 0.71073
_diffrn_reflns_av_R_equivalents 0.0378
_diffrn_reflns_av_sigmaI/netI 0.0340
_diffrn_reflns_limit_h_max 10
_diffrn_reflns_limit_h_min -9
_diffrn_reflns_limit_k_max 13
_diffrn_reflns_limit_k_min -13
_diffrn_reflns_limit_l_max 26
_diffrn_reflns_limit_l_min -26
_diffrn_reflns_number 18003
_diffrn_reflns_theta_full 27.48
_diffrn_reflns_theta_max 27.48
_diffrn_reflns_theta_min 3.19
_diffrn_standards_decay_% 0
_diffrn_standards_number 0
_exptl_absorpt_coefficient_mu 0.082
_exptl_absorpt_correction_T_max 0.7456
_exptl_absorpt_correction_T_min 0.6772
_exptl_absorpt_correction_type multi-scan
_exptl_absorpt_process_details 'SADABS 2007/2 (Sheldrick, G.M., 2007)'
_exptl_crystal_colour colourless
_exptl_crystal_density_diffrn 1.225
_exptl_crystal_density_method 'not measured'
_exptl_crystal_description bar
_exptl_crystal_F_000 680
_exptl_crystal_size_max 0.50
_exptl_crystal_size_mid 0.44
_exptl_crystal_size_min 0.04
_refine_diff_density_max 0.185
_refine_diff_density_min -0.179
_refine_diff_density_rms 0.042
_refine_ls_abs_structure_details 'Flack H D (1983), Acta Cryst. A39, 876-881'
_refine_ls_abs_structure_Flack 0.3(7)
_refine_ls_extinction_coef 0.025(2)
_refine_ls_extinction_expression Fc^*^=kFc[1+0.001xFc^2^\l^3^/sin(2\q)]^-1/4^
_refine_ls_extinction_method SHELXL
_refine_ls_goodness_of_fit_ref 1.058
_refine_ls_hydrogen_treatment mixed
_refine_ls_matrix_type full
_refine_ls_number_parameters 221
_refine_ls_number_reflns 3894
_refine_ls_number_restraints 1
_refine_ls_restrained_S_all 1.058
_refine_ls_R_factor_all 0.0367
_refine_ls_R_factor_gt 0.0329
_refine_ls_shift/su_max 0.001
_refine_ls_shift/su_mean 0.000
_refine_ls_structure_factor_coef Fsqd
_refine_ls_weighting_details 'calc w=1/[\s^2^(Fo^2^)+(0.0368P)^2^+0.2079P] where P=(Fo^2^+2Fc^2^)/3'
_refine_ls_weighting_scheme calc
_refine_ls_wR_factor_gt 0.0742
_refine_ls_wR_factor_ref 0.0760
_reflns_number_gt 3628
_reflns_number_total 3894
_reflns_threshold_expression I>2\s(I)
_cod_data_source_file cg200030s_si_001.cif
_cod_data_source_block rmepdotol
_cod_original_sg_symbol_H-M Pbc21
_cod_database_code 4500619

loop_
_symmetry_equiv_pos_as_xyz
'x, y, z'
'-x, -y, z+1/2'
'x, -y+1/2, z+1/2'
'-x, y+1/2, z'

loop_
_atom_site_label
_atom_site_type_symbol
_atom_site_fract_x
_atom_site_fract_y
_atom_site_fract_z
_atom_site_U_iso_or_equiv
_atom_site_adp_type
_atom_site_occupancy
_atom_site_symmetry_multiplicity
_atom_site_calc_flag
_atom_site_refinement_flags
O1 O 0.77778(11) -0.12642(8) 1.40064(5) 0.0203(2) Uani 1 1 d .
O2 O 0.57092(12) -0.20678(9) 0.95662(4) 0.0253(2) Uani 1 1 d .
O3 O 0.41362(11) -0.12016(9) 1.03479(5) 0.0228(2) Uani 1 1 d .
N1 N 0.80487(13) 0.15225(10) 1.43912(5) 0.0179(2) Uani 1 1 d .
C1 C 0.54914(16) -0.06632(12) 1.32708(6) 0.0186(3) Uani 1 1 d .
C2 C 0.59288(18) -0.16446(13) 1.28440(6) 0.0222(3) Uani 1 1 d .
H2 H 0.6911 -0.2124 1.2925 0.027 Uiso 1 1 calc R
C3 C 0.49492(19) -0.19325(14) 1.23017(7) 0.0276(3) Uani 1 1 d .
H3 H 0.5256 -0.2614 1.2018 0.033 Uiso 1 1 calc R
C4 C 0.35264(18) -0.12327(15) 1.21715(7) 0.0293(3) Uani 1 1 d .
H4 H 0.2873 -0.1416 1.1793 0.035 Uiso 1 1 calc R
C5 C 0.30651(18) -0.02613(15) 1.25988(7) 0.0284(3) Uani 1 1 d .
H5 H 0.2083 0.0215 1.2515 0.034 Uiso 1 1 calc R
C6 C 0.40286(17) 0.00216(13) 1.31496(7) 0.0230(3) Uani 1 1 d .
H6 H 0.3693 0.0679 1.3443 0.028 Uiso 1 1 calc R
C7 C 0.65620(15) -0.03143(12) 1.38638(6) 0.0172(3) Uani 1 1 d .
H7 H 0.5819 -0.0226 1.4256 0.021 Uiso 1 1 calc R
C8 C 0.74315(16) 0.09750(12) 1.37467(6) 0.0183(3) Uani 1 1 d .
H8 H 0.6565 0.1576 1.3577 0.022 Uiso 1 1 calc R
C9 C 0.87910(19) 0.09151(14) 1.32259(7) 0.0265(3) Uani 1 1 d .
H9A H 0.9577 0.0234 1.3337 0.040 Uiso 1 1 calc R
H9B H 0.9379 0.1734 1.3210 0.040 Uiso 1 1 calc R
H9C H 0.8292 0.0739 1.2795 0.040 Uiso 1 1 calc R
C10 C 0.96123(16) 0.09661(13) 1.46569(7) 0.0256(3) Uani 1 1 d .
H10A H 0.9820 0.1307 1.5099 0.038 Uiso 1 1 calc R
H10B H 1.0541 0.1190 1.4367 0.038 Uiso 1 1 calc R
H10C H 0.9506 0.0035 1.4680 0.038 Uiso 1 1 calc R
C11 C 0.81936(18) 0.29415(11) 1.43613(7) 0.0244(3) Uani 1 1 d .
H11A H 0.9059 0.3177 1.4044 0.037 Uiso 1 1 calc R
H11B H 0.8488 0.3272 1.4798 0.037 Uiso 1 1 calc R
H11C H 0.7129 0.3308 1.4222 0.037 Uiso 1 1 calc R
C12 C 0.68201(15) -0.19506(12) 1.06477(6) 0.0169(3) Uani 1 1 d .
C13 C 0.73925(16) -0.09945(12) 1.10771(6) 0.0187(3) Uani 1 1 d .
C14 C 0.86618(18) -0.13149(14) 1.15173(6) 0.0232(3) Uani 1 1 d .
H14 H 0.9079 -0.0679 1.1808 0.028 Uiso 1 1 calc R
C15 C 0.93305(17) -0.25370(15) 1.15417(7) 0.0262(3) Uani 1 1 d .
H15 H 1.0191 -0.2729 1.1846 0.031 Uiso 1 1 calc R
C16 C 0.87416(18) -0.34723(14) 1.11223(7) 0.0260(3) Uani 1 1 d .
H16 H 0.9187 -0.4312 1.1141 0.031 Uiso 1 1 calc R
C17 C 0.74962(17) -0.31796(13) 1.06745(7) 0.0207(3) Uani 1 1 d .
H17 H 0.7099 -0.3820 1.0383 0.025 Uiso 1 1 calc R
C18 C 0.54669(16) -0.17201(12) 1.01497(6) 0.0184(3) Uani 1 1 d .
C19 C 0.66676(18) 0.03283(13) 1.10810(7) 0.0269(3) Uani 1 1 d .
H19A H 0.7425 0.0909 1.1311 0.040 Uiso 1 1 calc R
H19B H 0.5592 0.0316 1.1308 0.040 Uiso 1 1 calc R
H19C H 0.6513 0.0622 1.0627 0.040 Uiso 1 1 calc R
H1N H 0.715(2) 0.1352(17) 1.4714(9) 0.039(5) Uiso 1 1 d .
H1H H 0.725(2) -0.1890(19) 1.4212(10) 0.046(5) Uiso 1 1 d .

loop_
_atom_site_aniso_label
_atom_site_aniso_U_11
_atom_site_aniso_U_22
_atom_site_aniso_U_33
_atom_site_aniso_U_23
_atom_site_aniso_U_13
_atom_site_aniso_U_12
O1 0.0175(5) 0.0184(4) 0.0250(5) 0.0037(4) -0.0010(4) 0.0003(4)
O2 0.0264(5) 0.0308(5) 0.0186(5) -0.0050(4) -0.0046(4) 0.0097(4)
O3 0.0169(5) 0.0288(5) 0.0226(5) -0.0041(4) -0.0024(4) 0.0042(4)
N1 0.0153(5) 0.0176(5) 0.0207(5) -0.0001(4) 0.0012(4) -0.0017(4)
C1 0.0191(7) 0.0185(6) 0.0183(6) 0.0024(5) 0.0019(5) -0.0048(5)
C2 0.0236(7) 0.0207(6) 0.0223(7) 0.0008(5) 0.0031(5) -0.0034(5)
C3 0.0324(8) 0.0278(7) 0.0226(6) -0.0031(6) 0.0024(6) -0.0102(6)
C4 0.0275(8) 0.0393(8) 0.0212(7) 0.0034(6) -0.0054(6) -0.0133(6)
C5 0.0204(7) 0.0386(8) 0.0261(7) 0.0065(6) -0.0030(5) -0.0027(6)
C6 0.0211(7) 0.0254(7) 0.0225(6) 0.0010(5) 0.0013(5) 0.0008(5)
C7 0.0159(6) 0.0186(6) 0.0173(6) 0.0012(5) 0.0014(5) 0.0003(5)
C8 0.0187(6) 0.0190(6) 0.0171(6) 0.0000(5) 0.0001(5) -0.0005(5)
C9 0.0283(8) 0.0272(7) 0.0239(7) -0.0013(6) 0.0088(6) -0.0063(6)
C10 0.0165(7) 0.0284(7) 0.0319(7) -0.0013(6) -0.0041(6) 0.0011(5)
C11 0.0265(7) 0.0160(6) 0.0306(7) -0.0023(6) 0.0028(6) -0.0034(5)
C12 0.0136(6) 0.0202(6) 0.0169(6) 0.0014(5) 0.0022(5) 0.0000(5)
C13 0.0165(6) 0.0217(6) 0.0178(6) -0.0004(5) 0.0041(5) -0.0036(5)
C14 0.0196(7) 0.0328(7) 0.0173(6) -0.0037(5) 0.0010(5) -0.0082(6)
C15 0.0193(7) 0.0387(7) 0.0207(6) 0.0052(6) -0.0048(5) -0.0006(6)
C16 0.0249(7) 0.0271(7) 0.0261(7) 0.0052(6) -0.0013(6) 0.0059(6)
C17 0.0209(6) 0.0214(6) 0.0198(6) -0.0014(5) -0.0010(5) 0.0003(5)
C18 0.0194(7) 0.0150(6) 0.0206(6) 0.0001(5) -0.0026(5) 0.0000(5)
C19 0.0255(8) 0.0211(7) 0.0342(8) -0.0064(6) -0.0007(6) -0.0012(6)

loop_
_atom_type_symbol
_atom_type_description
_atom_type_scat_dispersion_real
_atom_type_scat_dispersion_imag
_atom_type_scat_source
O O 0.0106 0.0060 'International Tables Vol C Tables 4.2.6.8 and 6.1.1.4'
N N 0.0061 0.0033 'International Tables Vol C Tables 4.2.6.8 and 6.1.1.4'
C C 0.0033 0.0016 'International Tables Vol C Tables 4.2.6.8 and 6.1.1.4'
H H 0.0000 0.0000 'International Tables Vol C Tables 4.2.6.8 and 6.1.1.4'

loop_
_geom_angle_atom_site_label_1
_geom_angle_atom_site_label_2
_geom_angle_atom_site_label_3
_geom_angle
C7 O1 H1H 106.2(13)
C10 N1 C11 109.81(10)
C10 N1 C8 116.28(10)
C11 N1 C8 111.60(10)
C10 N1 H1N 107.8(10)
C11 N1 H1N 105.3(10)
C8 N1 H1N 105.3(10)
C2 C1 C6 118.83(12)
C2 C1 C7 121.76(12)
C6 C1 C7 119.40(11)
C3 C2 C1 120.78(13)
C3 C2 H2 119.6
C1 C2 H2 119.6
C4 C3 C2 120.41(14)
C4 C3 H3 119.8
C2 C3 H3 119.8
C3 C4 C5 119.33(13)
C3 C4 H4 120.3
C5 C4 H4 120.3
C4 C5 C6 120.60(13)
C4 C5 H5 119.7
C6 C5 H5 119.7
C5 C6 C1 120.01(13)
C5 C6 H6 120.0
C1 C6 H6 120.0
O1 C7 C1 112.39(10)
O1 C7 C8 109.38(10)
C1 C7 C8 110.20(10)
O1 C7 H7 108.3
C1 C7 H7 108.3
C8 C7 H7 108.3
N1 C8 C9 112.36(11)
N1 C8 C7 110.39(10)
C9 C8 C7 113.43(10)
N1 C8 H8 106.7
C9 C8 H8 106.7
C7 C8 H8 106.7
C8 C9 H9A 109.5
C8 C9 H9B 109.5
H9A C9 H9B 109.5
C8 C9 H9C 109.5
H9A C9 H9C 109.5
H9B C9 H9C 109.5
N1 C10 H10A 109.5
N1 C10 H10B 109.5
H10A C10 H10B 109.5
N1 C10 H10C 109.5
H10A C10 H10C 109.5
H10B C10 H10C 109.5
N1 C11 H11A 109.5
N1 C11 H11B 109.5
H11A C11 H11B 109.5
N1 C11 H11C 109.5
H11A C11 H11C 109.5
H11B C11 H11C 109.5
C17 C12 C13 120.29(12)
C17 C12 C18 117.07(11)
C13 C12 C18 122.64(11)
C14 C13 C12 117.70(12)
C14 C13 C19 120.09(12)
C12 C13 C19 122.20(12)
C15 C14 C13 121.80(12)
C15 C14 H14 119.1
C13 C14 H14 119.1
C16 C15 C14 119.89(13)
C16 C15 H15 120.1
C14 C15 H15 120.1
C15 C16 C17 119.66(13)
C15 C16 H16 120.2
C17 C16 H16 120.2
C16 C17 C12 120.66(13)
C16 C17 H17 119.7
C12 C17 H17 119.7
O2 C18 O3 123.77(12)
O2 C18 C12 118.37(11)
O3 C18 C12 117.85(11)
C13 C19 H19A 109.5
C13 C19 H19B 109.5
H19A C19 H19B 109.5
C13 C19 H19C 109.5
H19A C19 H19C 109.5
H19B C19 H19C 109.5

loop_
_geom_bond_atom_site_label_1
_geom_bond_atom_site_label_2
_geom_bond_distance
O1 C7 1.4247(15)
O1 H1H 0.89(2)
O2 C18 1.2542(15)
O3 C18 1.2659(16)
N1 C10 1.4874(16)
N1 C11 1.4917(16)
N1 C8 1.5119(17)
N1 H1N 0.989(19)
C1 C2 1.3893(19)
C1 C6 1.3999(19)
C1 C7 1.5242(17)
C2 C3 1.387(2)
C2 H2 0.9500
C3 C4 1.385(2)
C3 H3 0.9500
C4 C5 1.387(2)
C4 H4 0.9500
C5 C6 1.3921(19)
C5 H5 0.9500
C6 H6 0.9500
C7 C8 1.5390(17)
C7 H7 1.0000
C8 C9 1.5223(19)
C8 H8 1.0000
C9 H9A 0.9800
C9 H9B 0.9800
C9 H9C 0.9800
C10 H10A 0.9800
C10 H10B 0.9800
C10 H10C 0.9800
C11 H11A 0.9800
C11 H11B 0.9800
C11 H11C 0.9800
C12 C17 1.3982(18)
C12 C13 1.4049(18)
C12 C18 1.5049(17)
C13 C14 1.3975(19)
C13 C19 1.5029(19)
C14 C15 1.389(2)
C14 H14 0.9500
C15 C16 1.381(2)
C15 H15 0.9500
C16 C17 1.3869(19)
C16 H16 0.9500
C17 H17 0.9500
C19 H19A 0.9800
C19 H19B 0.9800
C19 H19C 0.9800

loop_
_geom_torsion_atom_site_label_1
_geom_torsion_atom_site_label_2
_geom_torsion_atom_site_label_3
_geom_torsion_atom_site_label_4
_geom_torsion
C6 C1 C2 C3 0.87(19)
C7 C1 C2 C3 -178.99(12)
C1 C2 C3 C4 0.9(2)
C2 C3 C4 C5 -1.7(2)
C3 C4 C5 C6 0.8(2)
C4 C5 C6 C1 1.0(2)
C2 C1 C6 C5 -1.81(19)
C7 C1 C6 C5 178.06(12)
C2 C1 C7 O1 -13.58(17)
C6 C1 C7 O1 166.56(11)
C2 C1 C7 C8 108.69(13)
C6 C1 C7 C8 -71.17(14)
C10 N1 C8 C9 -49.33(14)
C11 N1 C8 C9 77.68(14)
C10 N1 C8 C7 78.37(13)
C11 N1 C8 C7 -154.62(11)
O1 C7 C8 N1 -73.44(12)
C1 C7 C8 N1 162.53(10)
O1 C7 C8 C9 53.67(14)
C1 C7 C8 C9 -70.36(14)
C17 C12 C13 C14 0.94(18)
C18 C12 C13 C14 -179.66(11)
C17 C12 C13 C19 -178.07(12)
C18 C12 C13 C19 1.33(19)
C12 C13 C14 C15 -0.91(19)
C19 C13 C14 C15 178.12(13)
C13 C14 C15 C16 0.1(2)
C14 C15 C16 C17 0.7(2)
C15 C16 C17 C12 -0.6(2)
C13 C12 C17 C16 -0.20(19)
C18 C12 C17 C16 -179.63(12)
C17 C12 C18 O2 -49.66(17)
C13 C12 C18 O2 130.92(13)
C17 C12 C18 O3 129.31(13)
C13 C12 C18 O3 -50.10(17)
